data_4002715
loop_
_publ_author_name
'M\;aczka, Miros\/law'
'G\;agor, Anna'
'Ptak, Maciej'
'Paraguassu, Waldeci'
'da Silva, Tercio Almeida'
'Sieradzki, Adam'
'Pikul, Adam'

_publ_section_title
;
 Phase Transitions and Coexistence of Magnetic and Electric Orders in the
 Methylhydrazinium Metal Formate Frameworks
;
_journal_issue 5
_journal_name_full 'Chemistry of Materials'
_journal_page_first 2264
_journal_paper_doi 10.1021/acs.chemmater.6b05249
_journal_volume 29
_journal_year 2017
_chemical_formula_sum 'C4 H10 N2 O6 Zn'
_chemical_formula_weight 247.51
_space_group_crystal_system trigonal
_space_group_IT_number 167
_space_group_name_Hall '-R 3 2"c'
_space_group_name_H-M_alt 'R -3 c :H'
_symmetry_space_group_name_Hall '-R 3 2"c'
_symmetry_space_group_name_H-M 'R -3 c :H'
_atom_sites_solution_hydrogens geom
_audit_creation_method SHELXL-2014/7
_cell_angle_alpha 90
_cell_angle_beta 90
_cell_angle_gamma 120
_cell_formula_units_Z 6
_cell_length_a 8.0919(13)
_cell_length_b 8.0919(13)
_cell_length_c 22.400(5)
_cell_measurement_reflns_used 3500
_cell_measurement_temperature 350(1)
_cell_measurement_theta_max 29.2660
_cell_measurement_theta_min 4.6410
_cell_volume 1270.2(4)
_computing_cell_refinement 'CrysAlisPro 1.171.38.41 (Rigaku OD, 2015)'
_computing_data_collection 'CrysAlisPro 1.171.38.41 (Rigaku OD, 2015)'
_computing_data_reduction 'CrysAlisPro 1.171.38.41 (Rigaku OD, 2015)'
_computing_structure_refinement 'SHELXL-2014/7 (Sheldrick, 2014)'
_diffrn_ambient_environment air
_diffrn_ambient_temperature 350(1)
_diffrn_detector 'CCD plate'
_diffrn_detector_area_resol_mean 10.6249
_diffrn_detector_type Atlas
_diffrn_measured_fraction_theta_full 0.997
_diffrn_measured_fraction_theta_max 0.975
_diffrn_measurement_device 'four-circle diffractometer'
_diffrn_measurement_device_type 'Xcalibur, Atlas'
_diffrn_radiation_monochromator graphite
_diffrn_radiation_probe x-ray
_diffrn_radiation_type 'Mo K\a'
_diffrn_radiation_wavelength 0.71073
_diffrn_reflns_av_R_equivalents 0.0186
_diffrn_reflns_av_unetI/netI 0.0089
_diffrn_reflns_Laue_measured_fraction_full 0.997
_diffrn_reflns_Laue_measured_fraction_max 0.975
_diffrn_reflns_limit_h_max 11
_diffrn_reflns_limit_h_min -10
_diffrn_reflns_limit_k_max 10
_diffrn_reflns_limit_k_min -11
_diffrn_reflns_limit_l_max 29
_diffrn_reflns_limit_l_min -24
_diffrn_reflns_number 5144
_diffrn_reflns_point_group_measured_fraction_full 0.997
_diffrn_reflns_point_group_measured_fraction_max 0.975
_diffrn_reflns_theta_full 28.000
_diffrn_reflns_theta_max 29.354
_diffrn_reflns_theta_min 3.429
_diffrn_source 'fine-focus sealed X-ray tube'
_diffrn_source_type 'Enhance (Mo) X-ray Source'
_exptl_absorpt_coefficient_mu 2.903
_exptl_absorpt_correction_T_max 1.00000
_exptl_absorpt_correction_T_min 0.82601
_exptl_absorpt_correction_type multi-scan
_exptl_absorpt_process_details
;
CrysAlisPro 1.171.38.41 (Rigaku Oxford Diffraction, 2015)
Empirical absorption correction using spherical harmonics,
 implemented in SCALE3 ABSPACK scaling algorithm.
;
_exptl_crystal_density_diffrn 1.941
_exptl_crystal_description prism
_exptl_crystal_F_000 756
_exptl_crystal_size_max 0.25
_exptl_crystal_size_mid 0.21
_exptl_crystal_size_min 0.12
_refine_diff_density_max 0.191
_refine_diff_density_min -0.182
_refine_diff_density_rms 0.046
_refine_ls_extinction_coef 0.0063(5)
_refine_ls_extinction_expression Fc^*^=kFc[1+0.001xFc^2^\l^3^/sin(2\q)]^-1/4^
_refine_ls_extinction_method 'SHELXL-2014/7 (Sheldrick 2014'
_refine_ls_goodness_of_fit_ref 1.031
_refine_ls_hydrogen_treatment constr
_refine_ls_matrix_type full
_refine_ls_number_parameters 27
_refine_ls_number_reflns 385
_refine_ls_number_restraints 0
_refine_ls_restrained_S_all 1.031
_refine_ls_R_factor_all 0.0163
_refine_ls_R_factor_gt 0.0144
_refine_ls_shift/su_max 0.000
_refine_ls_shift/su_mean 0.000
_refine_ls_structure_factor_coef Fsqd
_refine_ls_weighting_details 'w=1/[\s^2^(Fo^2^)+(0.0226P)^2^+0.8522P] where P=(Fo^2^+2Fc^2^)/3'
_refine_ls_weighting_scheme calc
_refine_ls_wR_factor_gt 0.0379
_refine_ls_wR_factor_ref 0.0386
_reflns_Friedel_coverage 0.000
_reflns_number_gt 355
_reflns_number_total 385
_reflns_threshold_expression 'I > 2\s(I)'
_cod_data_source_file cm6b05249_si_002.cif
_cod_data_source_block Zn350
_cod_depositor_comments 'Adding full bibliography for 4002715--4002727.cif.'
_cod_original_cell_volume 1270.2(5)
_cod_database_code 4002715
_shelx_shelxl_version_number 2014/7
_shelx_space_group_comment
;
The symmetry employed for this shelxl refinement is uniquely defined
by the following loop, which should always be used as a source of
symmetry information in preference to the above space-group names.
They are only intended as comments.
;
_oxdiff_exptl_absorpt_empirical_full_min 0.875
_oxdiff_exptl_absorpt_empirical_full_max 1.135
_oxdiff_exptl_absorpt_empirical_details
;
Empirical correction (ABSPACK) includes:
- Absorption correction using spherical harmonics
- Frame scaling
;

loop_
_space_group_symop_operation_xyz
'x, y, z'
'-y, x-y, z'
'-x+y, -x, z'
'y, x, -z+1/2'
'x-y, -y, -z+1/2'
'-x, -x+y, -z+1/2'
'x+2/3, y+1/3, z+1/3'
'-y+2/3, x-y+1/3, z+1/3'
'-x+y+2/3, -x+1/3, z+1/3'
'y+2/3, x+1/3, -z+5/6'
'x-y+2/3, -y+1/3, -z+5/6'
'-x+2/3, -x+y+1/3, -z+5/6'
'x+1/3, y+2/3, z+2/3'
'-y+1/3, x-y+2/3, z+2/3'
'-x+y+1/3, -x+2/3, z+2/3'
'y+1/3, x+2/3, -z+7/6'
'x-y+1/3, -y+2/3, -z+7/6'
'-x+1/3, -x+y+2/3, -z+7/6'
'-x, -y, -z'
'y, -x+y, -z'
'x-y, x, -z'
'-y, -x, z-1/2'
'-x+y, y, z-1/2'
'x, x-y, z-1/2'
'-x+2/3, -y+1/3, -z+1/3'
'y+2/3, -x+y+1/3, -z+1/3'
'x-y+2/3, x+1/3, -z+1/3'
'-y+2/3, -x+1/3, z-1/6'
'-x+y+2/3, y+1/3, z-1/6'
'x+2/3, x-y+1/3, z-1/6'
'-x+1/3, -y+2/3, -z+2/3'
'y+1/3, -x+y+2/3, -z+2/3'
'x-y+1/3, x+2/3, -z+2/3'
'-y+1/3, -x+2/3, z+1/6'
'-x+y+1/3, y+2/3, z+1/6'
'x+1/3, x-y+2/3, z+1/6'

loop_
_atom_site_label
_atom_site_type_symbol
_atom_site_fract_x
_atom_site_fract_y
_atom_site_fract_z
_atom_site_U_iso_or_equiv
_atom_site_adp_type
_atom_site_occupancy
_atom_site_site_symmetry_order
_atom_site_calc_flag
_atom_site_refinement_flags_posn
_atom_site_refinement_flags_adp
_atom_site_refinement_flags_occupancy
_atom_site_disorder_assembly
_atom_site_disorder_group
N1 N 0.7461(6) 0.3333 0.0833 0.0432(11) Uani 0.3333 2 d S T P A 1
H1A H 0.7601 0.2318 0.0786 0.052 Uiso 0.1667 1 calc R U P A 1
H1B H 0.8616 0.4348 0.0881 0.052 Uiso 0.1667 1 calc R U P A 1
N2 N 0.6747(19) 0.3671(10) 0.13712(14) 0.0495(13) Uiso 0.1667 1 d . . P B 1
H2A H 0.5651 0.2637 0.1468 0.074 Uiso 0.2778 1 calc R U P B 1
H2B H 0.6946 0.4630 0.1611 0.074 Uiso 0.2778 1 calc R U P B 1
H2C H 0.7699 0.3427 0.1410 0.074 Uiso 0.2778 1 calc R U P B 1
C2 C 0.6747(19) 0.3671(10) 0.13712(14) 0.0495(13) Uiso 0.1667 1 d . . P C 1
Zn1 Zn 0.3333 0.6667 0.1667 0.02134(14) Uani 1 6 d S T P . .
O1 O 0.55570(11) 0.67928(11) 0.21946(4) 0.0331(2) Uani 1 1 d . . . . .
C1 C 0.5476(2) 0.5476(2) 0.2500 0.0293(3) Uani 1 2 d S T P . .
H1 H 0.4326 0.4326 0.2500 0.035 Uiso 1 2 calc R U P . .

loop_
_atom_site_aniso_label
_atom_site_aniso_U_11
_atom_site_aniso_U_22
_atom_site_aniso_U_33
_atom_site_aniso_U_23
_atom_site_aniso_U_13
_atom_site_aniso_U_12
N1 0.0311(15) 0.031(2) 0.068(3) -0.010(2) -0.0049(11) 0.0154(10)
Zn1 0.02113(15) 0.02113(15) 0.02177(19) 0.000 0.000 0.01056(8)
O1 0.0306(4) 0.0300(4) 0.0375(5) 0.0056(3) -0.0072(3) 0.0143(3)
C1 0.0255(5) 0.0255(5) 0.0345(8) 0.0026(3) -0.0026(3) 0.0108(6)

loop_
_atom_type_symbol
_atom_type_description
_atom_type_scat_dispersion_real
_atom_type_scat_dispersion_imag
_atom_type_scat_source
C C 0.0033 0.0016 'International Tables Vol C Tables 4.2.6.8 and 6.1.1.4'
O O 0.0106 0.0060 'International Tables Vol C Tables 4.2.6.8 and 6.1.1.4'
Zn Zn 0.2839 1.4301 'International Tables Vol C Tables 4.2.6.8 and 6.1.1.4'
N N 0.0061 0.0033 'International Tables Vol C Tables 4.2.6.8 and 6.1.1.4'
H H 0.0000 0.0000 'International Tables Vol C Tables 4.2.6.8 and 6.1.1.4'

loop_
_geom_angle_atom_site_label_1
_geom_angle_atom_site_label_2
_geom_angle_atom_site_label_3
_geom_angle
_geom_angle_site_symmetry_1
_geom_angle_site_symmetry_3
N2 N1 N2 112.7(8) 2_655 18_654
N2 N1 H1A 109.1 2_655 .
N2 N1 H1A 109.1 18_654 .
N2 N1 H1B 109.1 2_655 .
N2 N1 H1B 109.1 18_654 .
H1A N1 H1B 107.8 . .
N1 N2 H2A 109.5 2_655 .
N1 N2 H2B 109.5 2_655 .
H2A N2 H2B 109.5 . .
N1 N2 H2C 109.5 2_655 .
H2A N2 H2C 109.5 . .
H2B N2 H2C 109.5 . .
O1 Zn1 O1 91.72(3) 26_455 27
O1 Zn1 O1 180.0 26_455 2_665
O1 Zn1 O1 88.28(3) 27 2_665
O1 Zn1 O1 91.72(3) 26_455 25_565
O1 Zn1 O1 91.72(3) 27 25_565
O1 Zn1 O1 88.28(3) 2_665 25_565
O1 Zn1 O1 88.28(3) 26_455 3_565
O1 Zn1 O1 180.0 27 3_565
O1 Zn1 O1 91.72(3) 2_665 3_565
O1 Zn1 O1 88.28(3) 25_565 3_565
O1 Zn1 O1 88.28(3) 26_455 .
O1 Zn1 O1 88.28(3) 27 .
O1 Zn1 O1 91.72(3) 2_665 .
O1 Zn1 O1 180.0 25_565 .
O1 Zn1 O1 91.72(3) 3_565 .
C1 O1 Zn1 126.11(8) . .
O1 C1 O1 125.72(15) . 4
O1 C1 H1 117.1 . .
O1 C1 H1 117.1 4 .

loop_
_geom_bond_atom_site_label_1
_geom_bond_atom_site_label_2
_geom_bond_distance
_geom_bond_site_symmetry_2
N1 N2 1.464(6) 2_655
N1 N2 1.464(6) 18_654
N1 H1A 0.8900 .
N1 H1B 0.8900 .
N2 N1 1.271(4) 2_655
N2 H2A 0.8900 .
N2 H2B 0.8900 .
N2 H2C 0.8900 .
Zn1 O1 2.1125(8) 26_455
Zn1 O1 2.1125(8) 27
Zn1 O1 2.1125(8) 2_665
Zn1 O1 2.1125(8) 25_565
Zn1 O1 2.1125(8) 3_565
Zn1 O1 2.1125(8) .
O1 C1 1.2403(10) .
C1 O1 1.2403(10) 4
C1 H1 0.9300 .

loop_
_geom_hbond_atom_site_label_D
_geom_hbond_atom_site_label_H
_geom_hbond_atom_site_label_A
_geom_hbond_distance_DH
_geom_hbond_distance_HA
_geom_hbond_distance_DA
_geom_hbond_angle_DHA
_geom_hbond_site_symmetry_A
N1 H1B O1 0.89 1.99 2.874(3) 170.0 25_665
N1 H1B O1 0.89 2.56 3.1916(9) 129.0 28_665
N1 H1A O1 0.89 2.56 3.1916(9) 129.0 27_545
N1 H1A O1 0.89 1.99 2.874(3) 170.0 29_545
